data_1566576
loop_
_publ_author_name
'Han, Jianmei'
'Huang, Zhongyan'
'Miao, Jingsheng'
'Qiu, Yuntao'
'Xie, Ziyang'
'Yang, Chuluo'

_publ_section_title
;
 Narrowband blue emission with insensitivity to the doping concentration
 from an oxygen-bridged triarylboron-based TADF emitter: nondoped OLEDs
 with a high external quantum efficiency up to 21.4%
;
_journal_name_full 'Chemical Science'
_journal_paper_doi 10.1039/D2SC00329E
_journal_year 2022
_chemical_formula_moiety 'C66 H73 B N2 O2'
_chemical_formula_sum 'C70 H81 B N2 O4'
_chemical_formula_weight 1025.17
_space_group_crystal_system monoclinic
_space_group_IT_number 14
_space_group_name_Hall '-P 2ybc'
_space_group_name_H-M_alt 'P 1 21/c 1'
_atom_sites_solution_hydrogens geom
_atom_sites_solution_primary dual
_audit_creation_date 2021-12-03
_audit_creation_method
;
Olex2 1.5
(compiled 2021.10.07 svn.r9718050b for OlexSys, GUI svn.r6410)
;
_audit_update_record
;
2021-12-24 deposited with the CCDC.	2022-03-02 downloaded from the CCDC.
;
_cell_angle_alpha 90
_cell_angle_beta 96.490(10)
_cell_angle_gamma 90
_cell_formula_units_Z 4
_cell_length_a 25.398(6)
_cell_length_b 21.296(5)
_cell_length_c 11.522(3)
_cell_measurement_reflns_used 6351
_cell_measurement_temperature 150(2)
_cell_measurement_theta_max 68.129
_cell_measurement_theta_min 3.482
_cell_volume 6192(3)
_computing_cell_refinement 'SAINT V8.40B (?, 2016)'
_computing_data_reduction 'SAINT V8.40B (?, 2016)'
_computing_molecular_graphics 'Olex2 1.5 (Dolomanov et al., 2009)'
_computing_publication_material 'Olex2 1.5 (Dolomanov et al., 2009)'
_computing_structure_refinement 'XL  (Sheldrick, 2008)'
_computing_structure_solution 'SHELXT  (Sheldrick, 2015)'
_diffrn_ambient_temperature 150.00
_diffrn_detector 'Bruker PHOTON 100 area detector'
_diffrn_detector_area_resol_mean 7.9
_diffrn_detector_type 'CMOS area detector'
_diffrn_measured_fraction_theta_full 0.994
_diffrn_measured_fraction_theta_max 0.976
_diffrn_measurement_device 'three-circle diffractometer'
_diffrn_measurement_device_type 'Bruker CMOS area detector'
_diffrn_measurement_method '\w and \f scans'
_diffrn_radiation_monochromator 'mirror optics'
_diffrn_radiation_probe x-ray
_diffrn_radiation_type CuK\a
_diffrn_radiation_wavelength 1.54178
_diffrn_reflns_av_R_equivalents 0.0905
_diffrn_reflns_av_unetI/netI 0.0561
_diffrn_reflns_Laue_measured_fraction_full 0.994
_diffrn_reflns_Laue_measured_fraction_max 0.976
_diffrn_reflns_number 11242
_diffrn_reflns_point_group_measured_fraction_full 0.994
_diffrn_reflns_point_group_measured_fraction_max 0.976
_diffrn_reflns_theta_full 67.679
_diffrn_reflns_theta_max 69.072
_diffrn_reflns_theta_min 3.503
_diffrn_source 'microfocus sealed X-ray tube'
_diffrn_source_current 1.11
_diffrn_source_power 0.05550000000000001
_diffrn_source_type 'Incoatec I\ms'
_diffrn_source_voltage 50.0
_exptl_absorpt_coefficient_mu 0.514
_exptl_absorpt_correction_T_max 0.753
_exptl_absorpt_correction_T_min 0.439
_exptl_absorpt_correction_type multi-scan
_exptl_absorpt_process_details
;
 TWINABS-2012/1 (Bruker,2012) was used for absorption correction.
 
For component 1:
 wR2(int) was 0.1467 before and 0.1053 after correction.
 The Ratio of minimum to maximum transmission is 0.59.

Final HKLF 4 output contains 108013 reflections, Rint = 0.1157
 (35875 with I > 3sig(I), Rint = 0.0874)
;
_exptl_crystal_colour colourless
_exptl_crystal_colour_primary colourless
_exptl_crystal_density_diffrn 1.100
_exptl_crystal_description needle
_exptl_crystal_F_000 2208
_exptl_crystal_size_max 0.42
_exptl_crystal_size_mid 0.06
_exptl_crystal_size_min 0.06
_refine_diff_density_max 0.408
_refine_diff_density_min -0.328
_refine_diff_density_rms 0.085
_refine_ls_extinction_coef 0.0037(4)
_refine_ls_extinction_expression Fc^*^=kFc[1+0.001xFc^2^\l^3^/sin(2\q)]^-1/4^
_refine_ls_extinction_method 'SHELXL-2016/6 (Sheldrick 2016)'
_refine_ls_goodness_of_fit_ref 1.040
_refine_ls_hydrogen_treatment constr
_refine_ls_matrix_type full
_refine_ls_number_parameters 672
_refine_ls_number_reflns 11242
_refine_ls_number_restraints 0
_refine_ls_restrained_S_all 1.040
_refine_ls_R_factor_all 0.1033
_refine_ls_R_factor_gt 0.0919
_refine_ls_shift/su_max 0.000
_refine_ls_shift/su_mean 0.000
_refine_ls_structure_factor_coef Fsqd
_refine_ls_weighting_details 'w=1/[\s^2^(Fo^2^)+(0.1806P)^2^+2.1524P] where P=(Fo^2^+2Fc^2^)/3'
_refine_ls_weighting_scheme calc
_refine_ls_wR_factor_gt 0.2572
_refine_ls_wR_factor_ref 0.2688
_reflns_Friedel_coverage 0.000
_reflns_number_gt 8864
_reflns_number_total 11242
_reflns_threshold_expression 'I > 2\s(I)'
_cod_data_source_file d2sc00329e2.cif
_cod_data_source_block cxy3436
_cod_original_cell_volume 6192(2)
_cod_database_code 1566576
_shelx_shelxl_version_number 2016/6
_shelx_space_group_comment
;
The symmetry employed for this shelxl refinement is uniquely defined
by the following loop, which should always be used as a source of
symmetry information in preference to the above space-group names.
They are only intended as comments.
;
_shelx_estimated_absorpt_t_max 0.970
_shelx_estimated_absorpt_t_min 0.813
_olex2_refinement_description
;
1. Fixed Uiso
 At 1.2 times of:
  All C(H) groups
 At 1.5 times of:
  All C(H,H,H) groups
2. Uiso/Uaniso restraints and constraints
Uanis(C2) = Uanis(C17)
Uanis(C33) = Uanis(C69)
Uanis(C65) = Uanis(C67)
3. Others
 Sof(C67)=Sof(H67A)=Sof(H67B)=Sof(H67C)=Sof(C17)=Sof(H17A)=Sof(H17B)=Sof(H17C)=
 Sof(C69)=Sof(H69A)=Sof(H69B)=Sof(H69C)=1-FVAR(1)
 Sof(C2)=Sof(H2A)=Sof(H2B)=Sof(H2C)=Sof(C65)=Sof(H65A)=Sof(H65B)=Sof(H65C)=
 Sof(C33)=Sof(H33A)=Sof(H33B)=Sof(H33C)=FVAR(1)
4.a Aromatic/amide H refined with riding coordinates:
 C6(H6), C10(H10), C16(H16), C26(H26), C30(H30), C32(H32), C38(H38), C40(H40),
 C42(H42), C44(H44), C50(H50), C52(H52), C54(H54), C56(H56), C62(H62), C66(H66),
  C5(H5), C21(H21), C45(H45)
4.b Idealised Me refined as rotating group:
 C58(H58A,H58B,H58C), C43(H43A,H43B,H43C), C23(H23A,H23B,H23C), C51(H51A,H51B,
 H51C), C13(H13A,H13B,H13C), C27(H27A,H27B,H27C), C55(H55A,H55B,H55C), C7(H7A,
 H7B,H7C), C57(H57A,H57B,H57C), C29(H29A,H29B,H29C), C59(H59A,H59B,H59C),
 C15(H15A,H15B,H15C), C61(H61A,H61B,H61C), C31(H31A,H31B,H31C), C63(H63A,H63B,
 H63C), C2(H2A,H2B,H2C), C65(H65A,H65B,H65C), C33(H33A,H33B,H33C), C67(H67A,
 H67B,H67C), C17(H17A,H17B,H17C), C69(H69A,H69B,H69C)
;
_smtbx_masks_void_probe_radius 1.2
_smtbx_masks_void_truncation_radius 1.2
_olex2_submission_special_instructions 'No special instructions were received'

loop_
_space_group_symop_operation_xyz
'x, y, z'
'-x, y+1/2, -z+1/2'
'-x, -y, -z'
'x, -y-1/2, z-1/2'

loop_
_atom_site_label
_atom_site_type_symbol
_atom_site_fract_x
_atom_site_fract_y
_atom_site_fract_z
_atom_site_U_iso_or_equiv
_atom_site_adp_type
_atom_site_occupancy
_atom_site_site_symmetry_order
_atom_site_calc_flag
_atom_site_refinement_flags_posn
_atom_site_refinement_flags_adp
_atom_site_refinement_flags_occupancy
_atom_site_disorder_assembly
_atom_site_disorder_group
O1 O 0.64402(6) 0.68039(8) 0.48937(16) 0.0429(4) Uani 1 1 d . . . . .
O2 O 0.81915(6) 0.68667(8) 0.69814(16) 0.0444(4) Uani 1 1 d . . . . .
N2 N 0.62231(8) 0.79556(10) 0.57744(19) 0.0417(5) Uani 1 1 d . . . . .
N1 N 0.80045(8) 0.80601(10) 0.7813(2) 0.0425(5) Uani 1 1 d . . . . .
C1 C 0.61538(9) 0.83638(12) 0.4823(2) 0.0405(6) Uani 1 1 d . . . . .
C4 C 0.57508(10) 0.78800(12) 0.6232(2) 0.0410(6) Uani 1 1 d . . . . .
C6 C 0.61826(10) 0.56264(12) 0.2658(2) 0.0457(6) Uani 1 1 d . . . . .
H6 H 0.589634 0.551785 0.209013 0.055 Uiso 1 1 calc R U . . .
C8 C 0.88075(10) 0.82976(12) 0.8821(2) 0.0423(6) Uani 1 1 d . . . . .
C10 C 0.54522(10) 0.89761(12) 0.3769(2) 0.0455(6) Uani 1 1 d . . . . .
H10 H 0.509487 0.911654 0.367944 0.055 Uiso 1 1 calc R U . . .
C12 C 0.56223(9) 0.85715(12) 0.4692(2) 0.0414(6) Uani 1 1 d . . . . .
C14 C 0.80038(10) 0.59195(13) 0.5783(2) 0.0425(6) Uani 1 1 d . . . . .
C16 C 0.82454(11) 0.94662(13) 0.6013(3) 0.0485(6) Uani 1 1 d . . . . .
H16 H 0.809962 0.970459 0.535707 0.058 Uiso 1 1 calc R U . . .
C18 C 0.75982(10) 0.76906(12) 0.7181(2) 0.0417(6) Uani 1 1 d . . . . .
C20 C 0.83927(9) 0.78613(12) 0.8706(2) 0.0419(6) Uani 1 1 d . . . . .
C22 C 0.66546(10) 0.52807(12) 0.2709(2) 0.0450(6) Uani 1 1 d . . . . .
C24 C 0.53657(10) 0.82628(12) 0.5597(2) 0.0408(6) Uani 1 1 d . . . . .
C26 C 0.56270(11) 0.75131(12) 0.7166(2) 0.0458(6) Uani 1 1 d . . . . .
H26 H 0.588456 0.724902 0.758122 0.055 Uiso 1 1 calc R U . . .
C28 C 0.57867(10) 0.91759(13) 0.2990(2) 0.0449(6) Uani 1 1 d . . . . .
C30 C 0.61220(10) 0.61166(12) 0.3403(2) 0.0431(6) Uani 1 1 d . . . . .
H30 H 0.579571 0.633829 0.335519 0.052 Uiso 1 1 calc R U . . .
C32 C 0.64990(10) 0.85566(13) 0.4055(2) 0.0450(6) Uani 1 1 d . . . . .
H32 H 0.685759 0.842070 0.414544 0.054 Uiso 1 1 calc R U . . .
C34 C 0.47273(11) 0.79288(13) 0.6846(3) 0.0496(7) Uani 1 1 d . . . . .
C36 C 0.83200(10) 0.62775(12) 0.6614(2) 0.0428(6) Uani 1 1 d . . . . .
C38 C 0.70986(10) 0.79438(12) 0.6907(2) 0.0424(6) Uani 1 1 d . . . . .
H38 H 0.701660 0.833267 0.724814 0.051 Uiso 1 1 calc R U . . .
C40 C 0.63120(10) 0.89536(13) 0.3144(3) 0.0471(6) Uani 1 1 d . . . . .
H40 H 0.654783 0.908027 0.260461 0.057 Uiso 1 1 calc R U . . .
C42 C 0.84153(10) 0.73276(13) 0.9402(2) 0.0447(6) Uani 1 1 d . . . . .
H42 H 0.812426 0.704547 0.936833 0.054 Uiso 1 1 calc R U . . .
C44 C 0.79670(10) 0.89561(13) 0.6357(2) 0.0472(6) Uani 1 1 d . . . . .
H44 H 0.763534 0.884251 0.594617 0.057 Uiso 1 1 calc R U . . .
C46 C 0.68270(10) 0.70726(12) 0.5661(2) 0.0412(6) Uani 1 1 d . . . . .
C48 C 0.65414(10) 0.62896(12) 0.4233(2) 0.0416(6) Uani 1 1 d . . . . .
C50 C 0.48575(10) 0.82827(12) 0.5913(3) 0.0459(6) Uani 1 1 d . . . . .
H50 H 0.459698 0.853962 0.548922 0.055 Uiso 1 1 calc R U . . .
C52 C 0.89825(10) 0.54843(14) 0.6848(2) 0.0486(6) Uani 1 1 d . . . . .
H52 H 0.931286 0.533540 0.721359 0.058 Uiso 1 1 calc R U . . .
C54 C 0.92626(10) 0.81777(13) 0.9597(2) 0.0451(6) Uani 1 1 d . . . . .
H54 H 0.953995 0.847915 0.968355 0.054 Uiso 1 1 calc R U . . .
C56 C 0.51265(12) 0.75467(13) 0.7458(3) 0.0501(6) Uani 1 1 d . . . . .
H56 H 0.503772 0.730453 0.810059 0.060 Uiso 1 1 calc R U . . .
C58 C 0.95681(13) 1.03160(18) 0.6830(3) 0.0671(9) Uani 1 1 d . . . . .
H58A H 0.951141 1.041331 0.763813 0.101 Uiso 1 1 calc R U . . .
H58B H 0.974468 1.067102 0.649577 0.101 Uiso 1 1 calc R U . . .
H58C H 0.979054 0.994061 0.681774 0.101 Uiso 1 1 calc R U . . .
C60 C 0.73208(9) 0.67875(12) 0.5936(2) 0.0412(6) Uani 1 1 d . . . . .
C62 C 0.82063(10) 0.53333(13) 0.5507(2) 0.0461(6) Uani 1 1 d . . . . .
H62 H 0.800270 0.508078 0.494305 0.055 Uiso 1 1 calc R U . . .
C64 C 0.87408(10) 0.96461(13) 0.6604(2) 0.0455(6) Uani 1 1 d . . . . .
C66 C 0.88760(10) 0.72161(13) 1.0153(2) 0.0450(6) Uani 1 1 d . . . . .
H66 H 0.889468 0.684879 1.062384 0.054 Uiso 1 1 calc R U . . .
C68 C 0.90309(11) 1.01953(14) 0.6107(3) 0.0497(7) Uani 1 1 d . . . . .
C70 C 0.66951(11) 0.47383(13) 0.1859(3) 0.0493(7) Uani 1 1 d . . . . .
C35 C 0.67110(9) 0.76465(12) 0.6145(2) 0.0409(6) Uani 1 1 d . . . . .
C9 C 0.77005(9) 0.71091(12) 0.6702(2) 0.0417(6) Uani 1 1 d . . . . .
C37 C 0.81848(10) 0.86092(12) 0.7328(2) 0.0419(6) Uani 1 1 d . . . . .
C19 C 0.93148(10) 0.76251(14) 1.0244(2) 0.0456(6) Uani 1 1 d . . . . .
C39 C 0.86754(10) 0.87785(12) 0.7947(2) 0.0416(6) Uani 1 1 d . . . . .
C5 C 0.70567(10) 0.54630(13) 0.3569(2) 0.0444(6) Uani 1 1 d . . . . .
H5 H 0.737866 0.523216 0.362794 0.053 Uiso 1 1 calc R U . . .
C41 C 0.86879(10) 0.51031(14) 0.6014(2) 0.0466(6) Uani 1 1 d . . . . .
C21 C 0.88059(10) 0.60664(14) 0.7149(3) 0.0493(7) Uani 1 1 d . . . . .
H21 H 0.901151 0.631849 0.771015 0.059 Uiso 1 1 calc R U . . .
C43 C 0.60130(14) 0.98925(17) 0.1340(3) 0.0671(9) Uani 1 1 d . . . . .
H43A H 0.585687 1.016547 0.070752 0.101 Uiso 1 1 calc R U . . .
H43B H 0.622649 0.956628 0.101704 0.101 Uiso 1 1 calc R U . . .
H43C H 0.623866 1.014266 0.191082 0.101 Uiso 1 1 calc R U . . .
C11 C 0.70215(9) 0.59618(12) 0.4353(2) 0.0411(6) Uani 1 1 d . . . . .
C45 C 0.89460(10) 0.92955(13) 0.7584(2) 0.0439(6) Uani 1 1 d . . . . .
H45 H 0.927446 0.941384 0.800414 0.053 Uiso 1 1 calc R U . . .
C23 C 0.66700(15) 0.49887(16) 0.0588(3) 0.0643(8) Uani 1 1 d . . . . .
H23A H 0.633785 0.521886 0.039061 0.096 Uiso 1 1 calc R U . . .
H23B H 0.668601 0.463509 0.004907 0.096 Uiso 1 1 calc R U . . .
H23C H 0.697041 0.527038 0.052282 0.096 Uiso 1 1 calc R U . . .
C47 C 0.55760(12) 0.95884(15) 0.1931(3) 0.0559(7) Uani 1 1 d . . . . .
C3 C 0.98334(11) 0.74463(15) 1.0999(2) 0.0526(7) Uani 1 1 d . . . . .
C49 C 0.89034(11) 0.44645(14) 0.5705(3) 0.0525(7) Uani 1 1 d . . . . .
C25 C 0.41771(12) 0.79154(16) 0.7234(3) 0.0614(8) Uani 1 1 d . . . . .
C51 C 0.91341(15) 1.0041(2) 0.4853(3) 0.0717(10) Uani 1 1 d . . . . .
H51A H 0.931943 1.039325 0.453143 0.108 Uiso 1 1 calc R U . . .
H51B H 0.879577 0.996969 0.437271 0.108 Uiso 1 1 calc R U . . .
H51C H 0.935300 0.966228 0.485337 0.108 Uiso 1 1 calc R U . . .
C13 C 0.85736(14) 0.41668(17) 0.4643(3) 0.0687(9) Uani 1 1 d . . . . .
H13A H 0.874696 0.378103 0.441963 0.103 Uiso 1 1 calc R U . . .
H13B H 0.854525 0.446283 0.398742 0.103 Uiso 1 1 calc R U . . .
H13C H 0.821846 0.406691 0.484477 0.103 Uiso 1 1 calc R U . . .
B1 B 0.74568(11) 0.61900(14) 0.5322(3) 0.0431(6) Uani 1 1 d . . . . .
C27 C 0.89203(18) 0.40324(17) 0.6768(3) 0.0786(11) Uani 1 1 d . . . . .
H27A H 0.856007 0.397021 0.697403 0.118 Uiso 1 1 calc R U . . .
H27B H 0.914008 0.422384 0.742778 0.118 Uiso 1 1 calc R U . . .
H27C H 0.907161 0.362604 0.658262 0.118 Uiso 1 1 calc R U . . .
C55 C 0.62441(15) 0.42828(16) 0.1924(4) 0.0722(10) Uani 1 1 d . . . . .
H55A H 0.625616 0.411798 0.272075 0.108 Uiso 1 1 calc R U . . .
H55B H 0.627697 0.393518 0.137954 0.108 Uiso 1 1 calc R U . . .
H55C H 0.590630 0.449940 0.171439 0.108 Uiso 1 1 calc R U . . .
C7 C 0.87014(15) 1.07939(16) 0.6104(4) 0.0715(9) Uani 1 1 d . . . . .
H7A H 0.865428 1.090955 0.690864 0.107 Uiso 1 1 calc R U . . .
H7B H 0.835410 1.072255 0.566025 0.107 Uiso 1 1 calc R U . . .
H7C H 0.888408 1.113424 0.573982 0.107 Uiso 1 1 calc R U . . .
C57 C 0.94620(14) 0.4551(2) 0.5377(4) 0.0736(10) Uani 1 1 d . . . . .
H57A H 0.959448 0.414932 0.511421 0.110 Uiso 1 1 calc R U . . .
H57B H 0.969394 0.469974 0.605912 0.110 Uiso 1 1 calc R U . . .
H57C H 0.945763 0.486047 0.474608 0.110 Uiso 1 1 calc R U . . .
C29 C 0.42024(16) 0.8152(2) 0.8502(4) 0.0829(12) Uani 1 1 d . . . . .
H29A H 0.433710 0.858357 0.854665 0.124 Uiso 1 1 calc R U . . .
H29B H 0.443950 0.788122 0.901214 0.124 Uiso 1 1 calc R U . . .
H29C H 0.384678 0.814175 0.875472 0.124 Uiso 1 1 calc R U . . .
C59 C 0.52339(15) 1.01126(17) 0.2339(4) 0.0746(11) Uani 1 1 d . . . . .
H59A H 0.512464 1.039437 0.168355 0.112 Uiso 1 1 calc R U . . .
H59B H 0.543761 1.034944 0.296664 0.112 Uiso 1 1 calc R U . . .
H59C H 0.491918 0.993152 0.262970 0.112 Uiso 1 1 calc R U . . .
C15 C 0.72218(15) 0.43799(17) 0.2132(4) 0.0738(10) Uani 1 1 d . . . . .
H15A H 0.751881 0.466878 0.208312 0.111 Uiso 1 1 calc R U . . .
H15B H 0.723904 0.403934 0.156600 0.111 Uiso 1 1 calc R U . . .
H15C H 0.724231 0.420388 0.292198 0.111 Uiso 1 1 calc R U . . .
C61 C 0.37882(12) 0.83306(19) 0.6443(4) 0.0798(12) Uani 1 1 d . . . . .
H61A H 0.343737 0.831483 0.671879 0.120 Uiso 1 1 calc R U . . .
H61B H 0.376397 0.817558 0.563779 0.120 Uiso 1 1 calc R U . . .
H61C H 0.391661 0.876488 0.647015 0.120 Uiso 1 1 calc R U . . .
C31 C 0.39609(15) 0.72455(19) 0.7156(5) 0.0875(13) Uani 1 1 d . . . . .
H31A H 0.418444 0.697488 0.769499 0.131 Uiso 1 1 calc R U . . .
H31B H 0.396170 0.708914 0.635636 0.131 Uiso 1 1 calc R U . . .
H31C H 0.359774 0.724265 0.736710 0.131 Uiso 1 1 calc R U . . .
C63 C 0.5251(2) 0.9167(2) 0.1034(4) 0.0930(14) Uani 1 1 d . . . . .
H63A H 0.495766 0.897642 0.139277 0.139 Uiso 1 1 calc R U . . .
H63B H 0.547912 0.883521 0.077663 0.139 Uiso 1 1 calc R U . . .
H63C H 0.510927 0.941973 0.035935 0.139 Uiso 1 1 calc R U . . .
C2 C 1.0290(4) 0.7514(6) 1.0290(11) 0.085(2) Uani 0.382(4) 1 d . . P A 1
H2A H 1.023380 0.724091 0.960179 0.127 Uiso 0.382(4) 1 calc R U P A 1
H2B H 1.061886 0.739282 1.076496 0.127 Uiso 0.382(4) 1 calc R U P A 1
H2C H 1.031574 0.795117 1.003878 0.127 Uiso 0.382(4) 1 calc R U P A 1
C65 C 0.9848(4) 0.6832(5) 1.1583(9) 0.0734(14) Uani 0.382(4) 1 d . . P A 1
H65A H 0.954874 0.679940 1.204821 0.110 Uiso 0.382(4) 1 calc R U P A 1
H65B H 1.018084 0.678936 1.209545 0.110 Uiso 0.382(4) 1 calc R U P A 1
H65C H 0.982265 0.649785 1.099462 0.110 Uiso 0.382(4) 1 calc R U P A 1
C33 C 0.9949(4) 0.7968(6) 1.2021(9) 0.0823(16) Uani 0.382(4) 1 d . . P A 1
H33A H 0.997219 0.838439 1.166893 0.123 Uiso 0.382(4) 1 calc R U P A 1
H33B H 1.028392 0.787026 1.249486 0.123 Uiso 0.382(4) 1 calc R U P A 1
H33C H 0.966006 0.796440 1.251806 0.123 Uiso 0.382(4) 1 calc R U P A 1
C67 C 0.9727(2) 0.7304(3) 1.2238(5) 0.0734(14) Uani 0.618(4) 1 d . . P A 2
H67A H 0.960798 0.768663 1.260140 0.110 Uiso 0.618(4) 1 calc R U P A 2
H67B H 1.005329 0.715180 1.268588 0.110 Uiso 0.618(4) 1 calc R U P A 2
H67C H 0.945189 0.698107 1.222848 0.110 Uiso 0.618(4) 1 calc R U P A 2
C17 C 1.0255(2) 0.7930(4) 1.0976(7) 0.085(2) Uani 0.618(4) 1 d . . P A 2
H17A H 1.031011 0.802033 1.016436 0.127 Uiso 0.618(4) 1 calc R U P A 2
H17B H 1.058610 0.777210 1.139638 0.127 Uiso 0.618(4) 1 calc R U P A 2
H17C H 1.014803 0.831433 1.135188 0.127 Uiso 0.618(4) 1 calc R U P A 2
C69 C 1.0026(2) 0.6813(4) 1.0492(6) 0.0823(16) Uani 0.618(4) 1 d . . P A 2
H69A H 0.974898 0.649455 1.050562 0.123 Uiso 0.618(4) 1 calc R U P A 2
H69B H 1.034868 0.667116 1.096722 0.123 Uiso 0.618(4) 1 calc R U P A 2
H69C H 1.010223 0.687911 0.968518 0.123 Uiso 0.618(4) 1 calc R U P A 2

loop_
_atom_site_aniso_label
_atom_site_aniso_U_11
_atom_site_aniso_U_22
_atom_site_aniso_U_33
_atom_site_aniso_U_23
_atom_site_aniso_U_13
_atom_site_aniso_U_12
O1 0.0301(8) 0.0473(10) 0.0486(10) -0.0052(8) -0.0070(7) 0.0027(7)
O2 0.0316(8) 0.0480(10) 0.0506(10) -0.0036(8) -0.0091(7) 0.0042(7)
N2 0.0329(10) 0.0428(11) 0.0468(12) -0.0005(9) -0.0066(9) 0.0026(8)
N1 0.0326(10) 0.0449(12) 0.0469(12) 0.0004(9) -0.0092(9) -0.0015(9)
C1 0.0316(11) 0.0402(13) 0.0475(14) -0.0056(10) -0.0053(10) -0.0018(10)
C4 0.0353(12) 0.0421(13) 0.0430(14) -0.0057(10) -0.0065(10) 0.0020(10)
C6 0.0371(12) 0.0470(14) 0.0501(15) 0.0013(11) -0.0072(11) -0.0062(11)
C8 0.0345(12) 0.0479(14) 0.0433(14) -0.0017(11) -0.0012(10) -0.0002(10)
C10 0.0347(12) 0.0448(14) 0.0541(16) 0.0002(11) -0.0070(11) 0.0023(10)
C12 0.0324(12) 0.0415(13) 0.0483(14) -0.0020(11) -0.0042(10) -0.0010(10)
C14 0.0333(12) 0.0482(14) 0.0445(14) -0.0004(11) -0.0017(10) 0.0036(10)
C16 0.0444(14) 0.0507(15) 0.0480(15) 0.0052(12) -0.0057(12) 0.0048(12)
C18 0.0320(12) 0.0461(14) 0.0449(14) -0.0003(10) -0.0038(10) -0.0023(10)
C20 0.0318(11) 0.0454(14) 0.0468(14) -0.0015(11) -0.0035(10) 0.0000(10)
C22 0.0404(13) 0.0427(13) 0.0497(15) 0.0018(11) -0.0045(11) -0.0017(11)
C24 0.0346(12) 0.0404(13) 0.0455(14) -0.0005(10) -0.0039(10) 0.0006(10)
C26 0.0415(14) 0.0439(14) 0.0497(14) 0.0033(12) -0.0047(11) 0.0049(11)
C28 0.0391(13) 0.0449(14) 0.0482(15) -0.0020(11) -0.0054(11) 0.0000(11)
C30 0.0311(11) 0.0477(14) 0.0485(15) 0.0044(11) -0.0046(10) -0.0009(10)
C32 0.0299(11) 0.0485(14) 0.0548(16) -0.0049(12) -0.0032(10) 0.0000(10)
C34 0.0404(14) 0.0456(15) 0.0616(17) 0.0048(12) 0.0003(12) 0.0009(11)
C36 0.0351(12) 0.0455(14) 0.0461(14) -0.0026(11) -0.0024(10) 0.0027(10)
C38 0.0351(12) 0.0436(14) 0.0466(14) -0.0016(11) -0.0032(10) 0.0015(10)
C40 0.0391(13) 0.0478(15) 0.0539(16) -0.0022(12) 0.0032(11) -0.0005(11)
C42 0.0371(13) 0.0508(15) 0.0443(14) 0.0034(11) -0.0033(10) -0.0043(11)
C44 0.0373(13) 0.0495(15) 0.0517(16) 0.0013(12) -0.0080(11) 0.0022(11)
C46 0.0323(12) 0.0471(14) 0.0417(13) 0.0001(10) -0.0063(10) -0.0002(10)
C48 0.0364(12) 0.0436(13) 0.0437(14) 0.0011(11) -0.0006(10) 0.0009(10)
C50 0.0364(12) 0.0444(14) 0.0551(16) 0.0024(12) -0.0019(11) 0.0050(11)
C52 0.0356(12) 0.0606(17) 0.0474(15) 0.0001(12) -0.0055(11) 0.0115(12)
C54 0.0370(12) 0.0519(15) 0.0439(14) 0.0020(11) -0.0064(11) -0.0053(11)
C56 0.0491(15) 0.0453(14) 0.0551(16) 0.0055(12) 0.0031(12) 0.0022(12)
C58 0.0625(19) 0.073(2) 0.0623(19) 0.0160(16) -0.0078(15) -0.0249(16)
C60 0.0306(11) 0.0449(14) 0.0466(14) 0.0030(11) -0.0025(10) 0.0007(10)
C62 0.0357(12) 0.0519(15) 0.0482(15) -0.0004(12) -0.0056(11) 0.0053(11)
C64 0.0407(13) 0.0479(14) 0.0465(15) -0.0005(11) -0.0011(11) 0.0030(11)
C66 0.0368(13) 0.0515(15) 0.0451(14) 0.0064(11) -0.0029(11) -0.0051(11)
C68 0.0436(14) 0.0544(16) 0.0497(16) 0.0073(12) -0.0003(12) -0.0027(12)
C70 0.0441(14) 0.0465(15) 0.0543(16) -0.0045(12) -0.0074(12) -0.0018(11)
C35 0.0304(12) 0.0450(13) 0.0460(14) 0.0004(11) -0.0010(10) 0.0046(10)
C9 0.0290(11) 0.0480(14) 0.0466(14) 0.0028(11) -0.0019(10) 0.0021(10)
C37 0.0339(12) 0.0431(13) 0.0470(14) -0.0037(11) -0.0032(10) 0.0045(10)
C19 0.0359(13) 0.0581(16) 0.0412(14) 0.0046(11) -0.0022(10) -0.0021(11)
C39 0.0361(12) 0.0462(14) 0.0407(13) -0.0040(11) -0.0036(10) -0.0004(10)
C5 0.0364(12) 0.0457(14) 0.0489(15) 0.0005(11) -0.0048(11) 0.0013(10)
C41 0.0378(13) 0.0547(16) 0.0459(15) 0.0034(12) -0.0021(11) 0.0085(11)
C21 0.0359(12) 0.0570(16) 0.0513(16) -0.0034(12) -0.0109(11) 0.0028(11)
C43 0.067(2) 0.071(2) 0.065(2) 0.0201(16) 0.0150(16) 0.0136(17)
C11 0.0335(12) 0.0433(13) 0.0449(14) 0.0039(11) -0.0022(10) 0.0013(10)
C45 0.0395(13) 0.0471(14) 0.0434(14) -0.0038(11) -0.0025(10) -0.0020(11)
C23 0.072(2) 0.0630(19) 0.0562(18) -0.0081(15) -0.0008(16) -0.0039(16)
C47 0.0508(15) 0.0580(17) 0.0567(17) 0.0094(14) -0.0035(13) 0.0009(13)
C3 0.0389(14) 0.0676(18) 0.0484(15) 0.0122(14) -0.0074(11) 0.0014(12)
C49 0.0445(14) 0.0575(17) 0.0533(17) -0.0004(13) -0.0045(12) 0.0143(13)
C25 0.0472(16) 0.0598(18) 0.079(2) 0.0162(16) 0.0152(15) 0.0035(13)
C51 0.065(2) 0.091(3) 0.058(2) 0.0092(17) 0.0020(16) -0.0147(18)
C13 0.0623(19) 0.064(2) 0.076(2) -0.0199(17) -0.0091(16) 0.0206(16)
B1 0.0357(14) 0.0444(15) 0.0479(16) 0.0042(12) -0.0006(12) 0.0001(12)
C27 0.101(3) 0.059(2) 0.075(2) 0.0065(17) 0.008(2) 0.026(2)
C55 0.075(2) 0.0527(18) 0.090(3) -0.0126(17) 0.0142(19) -0.0197(16)
C7 0.072(2) 0.0550(19) 0.088(3) 0.0139(17) 0.0115(19) -0.0009(16)
C57 0.0550(18) 0.087(3) 0.079(2) -0.0106(19) 0.0081(17) 0.0184(18)
C29 0.073(2) 0.084(3) 0.097(3) 0.017(2) 0.035(2) 0.018(2)
C59 0.069(2) 0.071(2) 0.086(2) 0.0357(19) 0.0210(18) 0.0253(17)
C15 0.068(2) 0.065(2) 0.083(2) -0.0218(18) -0.0131(18) 0.0208(17)
C61 0.0372(15) 0.088(3) 0.116(3) 0.034(2) 0.0184(17) 0.0111(16)
C31 0.055(2) 0.070(2) 0.139(4) 0.022(2) 0.020(2) -0.0079(18)
C63 0.115(3) 0.084(3) 0.068(2) 0.023(2) -0.042(2) -0.018(2)
C2 0.040(2) 0.102(5) 0.104(5) 0.043(3) -0.029(3) -0.011(3)
C65 0.055(3) 0.104(4) 0.057(3) 0.019(2) -0.011(2) 0.002(3)
C33 0.060(3) 0.107(4) 0.074(3) -0.012(3) -0.021(2) 0.028(3)
C67 0.055(3) 0.104(4) 0.057(3) 0.019(2) -0.011(2) 0.002(3)
C17 0.040(2) 0.102(5) 0.104(5) 0.043(3) -0.029(3) -0.011(3)
C69 0.060(3) 0.107(4) 0.074(3) -0.012(3) -0.021(2) 0.028(3)

loop_
_atom_type_symbol
_atom_type_description
_atom_type_scat_dispersion_real
_atom_type_scat_dispersion_imag
_atom_type_scat_source
B B 0.0090 0.0039 'International Tables Vol C Tables 4.2.6.8 and 6.1.1.4'
C C 0.0181 0.0091 'International Tables Vol C Tables 4.2.6.8 and 6.1.1.4'
H H 0.0000 0.0000 'International Tables Vol C Tables 4.2.6.8 and 6.1.1.4'
N N 0.0311 0.0180 'International Tables Vol C Tables 4.2.6.8 and 6.1.1.4'
O O 0.0492 0.0322 'International Tables Vol C Tables 4.2.6.8 and 6.1.1.4'

loop_
_geom_angle_atom_site_label_1
_geom_angle_atom_site_label_2
_geom_angle_atom_site_label_3
_geom_angle
_geom_angle_site_symmetry_1
_geom_angle_site_symmetry_3
_geom_angle_publ_flag
C46 O1 C48 121.65(19) . . ?
C9 O2 C36 121.2(2) . . ?
C1 N2 C35 123.5(2) . . ?
C4 N2 C1 109.7(2) . . ?
C4 N2 C35 126.8(2) . . ?
C20 N1 C18 127.8(2) . . ?
C37 N1 C18 120.5(2) . . ?
C37 N1 C20 108.1(2) . . ?
N2 C1 C12 108.3(2) . . ?
C32 C1 N2 131.2(2) . . ?
C32 C1 C12 120.5(2) . . ?
N2 C4 C24 108.5(2) . . ?
N2 C4 C26 130.2(2) . . ?
C26 C4 C24 121.3(2) . . ?
C22 C6 H6 119.0 . . ?
C30 C6 H6 119.0 . . ?
C30 C6 C22 122.0(2) . . ?
C20 C8 C54 119.8(2) . . ?
C20 C8 C39 106.9(2) . . ?
C54 C8 C39 133.0(2) . . ?
C12 C10 H10 119.1 . . ?
C28 C10 H10 119.1 . . ?
C28 C10 C12 121.9(2) . . ?
C1 C12 C24 106.4(2) . . ?
C10 C12 C1 118.9(2) . . ?
C10 C12 C24 134.6(2) . . ?
C36 C14 B1 117.1(2) . . ?
C62 C14 C36 116.3(2) . . ?
C62 C14 B1 126.5(2) . . ?
C44 C16 H16 118.9 . . ?
C44 C16 C64 122.2(3) . . ?
C64 C16 H16 118.9 . . ?
C38 C18 N1 119.5(2) . . ?
C38 C18 C9 117.6(2) . . ?
C9 C18 N1 122.4(2) . . ?
C8 C20 N1 109.1(2) . . ?
C42 C20 N1 130.4(2) . . ?
C42 C20 C8 120.5(2) . . ?
C6 C22 C70 119.4(2) . . ?
C5 C22 C6 115.9(2) . . ?
C5 C22 C70 124.7(2) . . ?
C4 C24 C12 107.1(2) . . ?
C50 C24 C4 119.6(2) . . ?
C50 C24 C12 133.3(2) . . ?
C4 C26 H26 121.2 . . ?
C56 C26 C4 117.6(2) . . ?
C56 C26 H26 121.2 . . ?
C10 C28 C40 117.5(3) . . ?
C10 C28 C47 120.5(2) . . ?
C40 C28 C47 121.9(3) . . ?
C6 C30 H30 120.1 . . ?
C6 C30 C48 119.9(2) . . ?
C48 C30 H30 120.1 . . ?
C1 C32 H32 120.7 . . ?
C1 C32 C40 118.6(2) . . ?
C40 C32 H32 120.7 . . ?
C50 C34 C56 118.5(3) . . ?
C50 C34 C25 123.3(2) . . ?
C56 C34 C25 118.2(3) . . ?
O2 C36 C14 124.6(2) . . ?
O2 C36 C21 112.8(2) . . ?
C21 C36 C14 122.5(2) . . ?
C18 C38 H38 119.0 . . ?
C18 C38 C35 122.1(2) . . ?
C35 C38 H38 119.0 . . ?
C28 C40 H40 118.7 . . ?
C32 C40 C28 122.6(3) . . ?
C32 C40 H40 118.7 . . ?
C20 C42 H42 120.8 . . ?
C20 C42 C66 118.4(2) . . ?
C66 C42 H42 120.8 . . ?
C16 C44 H44 120.8 . . ?
C16 C44 C37 118.4(2) . . ?
C37 C44 H44 120.8 . . ?
O1 C46 C60 121.6(2) . . ?
O1 C46 C35 117.2(2) . . ?
C35 C46 C60 121.1(2) . . ?
O1 C48 C30 114.4(2) . . ?
O1 C48 C11 124.0(2) . . ?
C30 C48 C11 121.6(2) . . ?
C24 C50 C34 120.0(2) . . ?
C24 C50 H50 120.0 . . ?
C34 C50 H50 120.0 . . ?
C41 C52 H52 119.0 . . ?
C21 C52 H52 119.0 . . ?
C21 C52 C41 121.9(2) . . ?
C8 C54 H54 119.4 . . ?
C19 C54 C8 121.2(2) . . ?
C19 C54 H54 119.4 . . ?
C26 C56 C34 122.9(3) . . ?
C26 C56 H56 118.5 . . ?
C34 C56 H56 118.5 . . ?
H58A C58 H58B 109.5 . . ?
H58A C58 H58C 109.5 . . ?
H58B C58 H58C 109.5 . . ?
C68 C58 H58A 109.5 . . ?
C68 C58 H58B 109.5 . . ?
C68 C58 H58C 109.5 . . ?
C46 C60 C9 117.7(2) . . ?
C46 C60 B1 120.4(2) . . ?
C9 C60 B1 121.6(2) . . ?
C14 C62 H62 118.3 . . ?
C41 C62 C14 123.3(3) . . ?
C41 C62 H62 118.3 . . ?
C16 C64 C68 117.9(2) . . ?
C45 C64 C16 118.2(3) . . ?
C45 C64 C68 123.9(2) . . ?
C42 C66 H66 118.6 . . ?
C42 C66 C19 122.8(3) . . ?
C19 C66 H66 118.6 . . ?
C64 C68 C58 111.2(2) . . ?
C64 C68 C51 109.3(3) . . ?
C51 C68 C58 108.1(3) . . ?
C7 C68 C58 108.4(3) . . ?
C7 C68 C64 110.7(2) . . ?
C7 C68 C51 109.2(3) . . ?
C22 C70 C23 110.3(2) . . ?
C22 C70 C15 111.3(2) . . ?
C55 C70 C22 110.4(3) . . ?
C55 C70 C23 108.5(3) . . ?
C55 C70 C15 108.5(3) . . ?
C15 C70 C23 107.8(3) . . ?
C38 C35 N2 120.4(2) . . ?
C46 C35 N2 120.2(2) . . ?
C46 C35 C38 119.0(2) . . ?
O2 C9 C18 116.9(2) . . ?
O2 C9 C60 120.7(2) . . ?
C18 C9 C60 122.4(2) . . ?
N1 C37 C44 130.1(2) . . ?
N1 C37 C39 108.8(2) . . ?
C44 C37 C39 121.0(2) . . ?
C54 C19 C66 117.2(2) . . ?
C54 C19 C3 122.3(2) . . ?
C66 C19 C3 120.5(2) . . ?
C37 C39 C8 107.0(2) . . ?
C45 C39 C8 133.4(2) . . ?
C45 C39 C37 119.3(2) . . ?
C22 C5 H5 117.5 . . ?
C22 C5 C11 125.0(2) . . ?
C11 C5 H5 117.5 . . ?
C52 C41 C49 119.8(2) . . ?
C62 C41 C52 117.4(3) . . ?
C62 C41 C49 122.8(3) . . ?
C36 C21 H21 120.7 . . ?
C52 C21 C36 118.5(3) . . ?
C52 C21 H21 120.7 . . ?
H43A C43 H43B 109.5 . . ?
H43A C43 H43C 109.5 . . ?
H43B C43 H43C 109.5 . . ?
C47 C43 H43A 109.5 . . ?
C47 C43 H43B 109.5 . . ?
C47 C43 H43C 109.5 . . ?
C48 C11 C5 115.6(2) . . ?
C48 C11 B1 117.1(2) . . ?
C5 C11 B1 127.3(2) . . ?
C64 C45 H45 119.6 . . ?
C39 C45 C64 120.9(2) . . ?
C39 C45 H45 119.6 . . ?
C70 C23 H23A 109.5 . . ?
C70 C23 H23B 109.5 . . ?
C70 C23 H23C 109.5 . . ?
H23A C23 H23B 109.5 . . ?
H23A C23 H23C 109.5 . . ?
H23B C23 H23C 109.5 . . ?
C43 C47 C28 113.1(3) . . ?
C43 C47 C59 107.4(3) . . ?
C43 C47 C63 108.2(3) . . ?
C59 C47 C28 109.4(3) . . ?
C59 C47 C63 110.8(3) . . ?
C63 C47 C28 108.1(3) . . ?
C19 C3 C33 108.3(4) . . ?
C19 C3 C69 106.5(3) . . ?
C2 C3 C19 109.4(4) . . ?
C2 C3 C33 104.1(7) . . ?
C65 C3 C19 117.0(4) . . ?
C65 C3 C2 110.8(6) . . ?
C65 C3 C33 106.5(6) . . ?
C67 C3 C19 110.5(3) . . ?
C67 C3 C69 106.0(4) . . ?
C17 C3 C19 113.0(3) . . ?
C17 C3 C67 111.1(5) . . ?
C17 C3 C69 109.4(5) . . ?
C41 C49 C13 112.1(2) . . ?
C41 C49 C27 109.2(3) . . ?
C27 C49 C13 110.6(3) . . ?
C57 C49 C41 108.6(3) . . ?
C57 C49 C13 107.0(3) . . ?
C57 C49 C27 109.3(3) . . ?
C34 C25 C29 109.4(3) . . ?
C34 C25 C61 111.4(3) . . ?
C34 C25 C31 109.7(3) . . ?
C29 C25 C61 109.1(3) . . ?
C31 C25 C29 109.7(3) . . ?
C31 C25 C61 107.4(3) . . ?
C68 C51 H51A 109.5 . . ?
C68 C51 H51B 109.5 . . ?
C68 C51 H51C 109.5 . . ?
H51A C51 H51B 109.5 . . ?
H51A C51 H51C 109.5 . . ?
H51B C51 H51C 109.5 . . ?
C49 C13 H13A 109.5 . . ?
C49 C13 H13B 109.5 . . ?
C49 C13 H13C 109.5 . . ?
H13A C13 H13B 109.5 . . ?
H13A C13 H13C 109.5 . . ?
H13B C13 H13C 109.5 . . ?
C14 B1 C11 132.0(3) . . ?
C60 B1 C14 113.4(2) . . ?
C60 B1 C11 114.6(2) . . ?
C49 C27 H27A 109.5 . . ?
C49 C27 H27B 109.5 . . ?
C49 C27 H27C 109.5 . . ?
H27A C27 H27B 109.5 . . ?
H27A C27 H27C 109.5 . . ?
H27B C27 H27C 109.5 . . ?
C70 C55 H55A 109.5 . . ?
C70 C55 H55B 109.5 . . ?
C70 C55 H55C 109.5 . . ?
H55A C55 H55B 109.5 . . ?
H55A C55 H55C 109.5 . . ?
H55B C55 H55C 109.5 . . ?
C68 C7 H7A 109.5 . . ?
C68 C7 H7B 109.5 . . ?
C68 C7 H7C 109.5 . . ?
H7A C7 H7B 109.5 . . ?
H7A C7 H7C 109.5 . . ?
H7B C7 H7C 109.5 . . ?
C49 C57 H57A 109.5 . . ?
C49 C57 H57B 109.5 . . ?
C49 C57 H57C 109.5 . . ?
H57A C57 H57B 109.5 . . ?
H57A C57 H57C 109.5 . . ?
H57B C57 H57C 109.5 . . ?
C25 C29 H29A 109.5 . . ?
C25 C29 H29B 109.5 . . ?
C25 C29 H29C 109.5 . . ?
H29A C29 H29B 109.5 . . ?
H29A C29 H29C 109.5 . . ?
H29B C29 H29C 109.5 . . ?
C47 C59 H59A 109.5 . . ?
C47 C59 H59B 109.5 . . ?
C47 C59 H59C 109.5 . . ?
H59A C59 H59B 109.5 . . ?
H59A C59 H59C 109.5 . . ?
H59B C59 H59C 109.5 . . ?
C70 C15 H15A 109.5 . . ?
C70 C15 H15B 109.5 . . ?
C70 C15 H15C 109.5 . . ?
H15A C15 H15B 109.5 . . ?
H15A C15 H15C 109.5 . . ?
H15B C15 H15C 109.5 . . ?
C25 C61 H61A 109.5 . . ?
C25 C61 H61B 109.5 . . ?
C25 C61 H61C 109.5 . . ?
H61A C61 H61B 109.5 . . ?
H61A C61 H61C 109.5 . . ?
H61B C61 H61C 109.5 . . ?
C25 C31 H31A 109.5 . . ?
C25 C31 H31B 109.5 . . ?
C25 C31 H31C 109.5 . . ?
H31A C31 H31B 109.5 . . ?
H31A C31 H31C 109.5 . . ?
H31B C31 H31C 109.5 . . ?
C47 C63 H63A 109.5 . . ?
C47 C63 H63B 109.5 . . ?
C47 C63 H63C 109.5 . . ?
H63A C63 H63B 109.5 . . ?
H63A C63 H63C 109.5 . . ?
H63B C63 H63C 109.5 . . ?
C3 C2 H2A 109.5 . . ?
C3 C2 H2B 109.5 . . ?
C3 C2 H2C 109.5 . . ?
H2A C2 H2B 109.5 . . ?
H2A C2 H2C 109.5 . . ?
H2B C2 H2C 109.5 . . ?
C3 C65 H65A 109.5 . . ?
C3 C65 H65B 109.5 . . ?
C3 C65 H65C 109.5 . . ?
H65A C65 H65B 109.5 . . ?
H65A C65 H65C 109.5 . . ?
H65B C65 H65C 109.5 . . ?
C3 C33 H33A 109.5 . . ?
C3 C33 H33B 109.5 . . ?
C3 C33 H33C 109.5 . . ?
H33A C33 H33B 109.5 . . ?
H33A C33 H33C 109.5 . . ?
H33B C33 H33C 109.5 . . ?
C3 C67 H67A 109.5 . . ?
C3 C67 H67B 109.5 . . ?
C3 C67 H67C 109.5 . . ?
H67A C67 H67B 109.5 . . ?
H67A C67 H67C 109.5 . . ?
H67B C67 H67C 109.5 . . ?
C3 C17 H17A 109.5 . . ?
C3 C17 H17B 109.5 . . ?
C3 C17 H17C 109.5 . . ?
H17A C17 H17B 109.5 . . ?
H17A C17 H17C 109.5 . . ?
H17B C17 H17C 109.5 . . ?
C3 C69 H69A 109.5 . . ?
C3 C69 H69B 109.5 . . ?
C3 C69 H69C 109.5 . . ?
H69A C69 H69B 109.5 . . ?
H69A C69 H69C 109.5 . . ?
H69B C69 H69C 109.5 . . ?

loop_
_geom_bond_atom_site_label_1
_geom_bond_atom_site_label_2
_geom_bond_distance
_geom_bond_site_symmetry_2
_geom_bond_publ_flag
O1 C46 1.370(3) . ?
O1 C48 1.374(3) . ?
O2 C36 1.375(3) . ?
O2 C9 1.355(3) . ?
N2 C1 1.394(3) . ?
N2 C4 1.373(3) . ?
N2 C35 1.425(3) . ?
N1 C18 1.430(3) . ?
N1 C20 1.407(3) . ?
N1 C37 1.396(3) . ?
C1 C12 1.412(3) . ?
C1 C32 1.377(4) . ?
C4 C24 1.412(3) . ?
C4 C26 1.394(4) . ?
C6 H6 0.9500 . ?
C6 C22 1.402(4) . ?
C6 C30 1.371(4) . ?
C8 C20 1.400(4) . ?
C8 C54 1.403(4) . ?
C8 C39 1.449(4) . ?
C10 H10 0.9500 . ?
C10 C12 1.399(4) . ?
C10 C28 1.371(4) . ?
C12 C24 1.449(4) . ?
C14 C36 1.403(4) . ?
C14 C62 1.400(4) . ?
C14 B1 1.542(4) . ?
C16 H16 0.9500 . ?
C16 C44 1.379(4) . ?
C16 C64 1.414(4) . ?
C18 C38 1.382(3) . ?
C18 C9 1.392(4) . ?
C20 C42 1.389(4) . ?
C22 C70 1.525(4) . ?
C22 C5 1.395(4) . ?
C24 C50 1.381(4) . ?
C26 H26 0.9500 . ?
C26 C56 1.353(4) . ?
C28 C40 1.408(4) . ?
C28 C47 1.549(4) . ?
C30 H30 0.9500 . ?
C30 C48 1.398(4) . ?
C32 H32 0.9500 . ?
C32 C40 1.389(4) . ?
C34 C50 1.383(4) . ?
C34 C56 1.423(4) . ?
C34 C25 1.515(4) . ?
C36 C21 1.390(4) . ?
C38 H38 0.9500 . ?
C38 C35 1.395(4) . ?
C40 H40 0.9500 . ?
C42 H42 0.9500 . ?
C42 C66 1.394(4) . ?
C44 H44 0.9500 . ?
C44 C37 1.401(4) . ?
C46 C60 1.397(3) . ?
C46 C35 1.389(4) . ?
C48 C11 1.398(3) . ?
C50 H50 0.9500 . ?
C52 H52 0.9500 . ?
C52 C41 1.407(4) . ?
C52 C21 1.376(4) . ?
C54 H54 0.9500 . ?
C54 C19 1.391(4) . ?
C56 H56 0.9500 . ?
C58 H58A 0.9800 . ?
C58 H58B 0.9800 . ?
C58 H58C 0.9800 . ?
C58 C68 1.538(4) . ?
C60 C9 1.409(4) . ?
C60 B1 1.514(4) . ?
C62 H62 0.9500 . ?
C62 C41 1.384(3) . ?
C64 C68 1.528(4) . ?
C64 C45 1.404(4) . ?
C66 H66 0.9500 . ?
C66 C19 1.409(4) . ?
C68 C51 1.533(5) . ?
C68 C7 1.525(5) . ?
C70 C23 1.553(4) . ?
C70 C55 1.509(4) . ?
C70 C15 1.541(4) . ?
C37 C39 1.411(3) . ?
C19 C3 1.542(4) . ?
C39 C45 1.387(4) . ?
C5 H5 0.9500 . ?
C5 C11 1.404(4) . ?
C41 C49 1.523(4) . ?
C21 H21 0.9500 . ?
C43 H43A 0.9800 . ?
C43 H43B 0.9800 . ?
C43 H43C 0.9800 . ?
C43 C47 1.512(5) . ?
C11 B1 1.558(4) . ?
C45 H45 0.9500 . ?
C23 H23A 0.9800 . ?
C23 H23B 0.9800 . ?
C23 H23C 0.9800 . ?
C47 C59 1.521(5) . ?
C47 C63 1.538(5) . ?
C3 C2 1.499(12) . ?
C3 C65 1.470(11) . ?
C3 C33 1.622(11) . ?
C3 C67 1.513(7) . ?
C3 C17 1.488(7) . ?
C3 C69 1.570(7) . ?
C49 C13 1.539(4) . ?
C49 C27 1.529(5) . ?
C49 C57 1.520(5) . ?
C25 C29 1.540(6) . ?
C25 C61 1.544(5) . ?
C25 C31 1.528(5) . ?
C51 H51A 0.9800 . ?
C51 H51B 0.9800 . ?
C51 H51C 0.9800 . ?
C13 H13A 0.9800 . ?
C13 H13B 0.9800 . ?
C13 H13C 0.9800 . ?
C27 H27A 0.9800 . ?
C27 H27B 0.9800 . ?
C27 H27C 0.9800 . ?
C55 H55A 0.9800 . ?
C55 H55B 0.9800 . ?
C55 H55C 0.9800 . ?
C7 H7A 0.9800 . ?
C7 H7B 0.9800 . ?
C7 H7C 0.9800 . ?
C57 H57A 0.9800 . ?
C57 H57B 0.9800 . ?
C57 H57C 0.9800 . ?
C29 H29A 0.9800 . ?
C29 H29B 0.9800 . ?
C29 H29C 0.9800 . ?
C59 H59A 0.9800 . ?
C59 H59B 0.9800 . ?
C59 H59C 0.9800 . ?
C15 H15A 0.9800 . ?
C15 H15B 0.9800 . ?
C15 H15C 0.9800 . ?
C61 H61A 0.9800 . ?
C61 H61B 0.9800 . ?
C61 H61C 0.9800 . ?
C31 H31A 0.9800 . ?
C31 H31B 0.9800 . ?
C31 H31C 0.9800 . ?
C63 H63A 0.9800 . ?
C63 H63B 0.9800 . ?
C63 H63C 0.9800 . ?
C2 H2A 0.9800 . ?
C2 H2B 0.9800 . ?
C2 H2C 0.9800 . ?
C65 H65A 0.9800 . ?
C65 H65B 0.9800 . ?
C65 H65C 0.9800 . ?
C33 H33A 0.9800 . ?
C33 H33B 0.9800 . ?
C33 H33C 0.9800 . ?
C67 H67A 0.9800 . ?
C67 H67B 0.9800 . ?
C67 H67C 0.9800 . ?
C17 H17A 0.9800 . ?
C17 H17B 0.9800 . ?
C17 H17C 0.9800 . ?
C69 H69A 0.9800 . ?
C69 H69B 0.9800 . ?
C69 H69C 0.9800 . ?

loop_
_geom_torsion_atom_site_label_1
_geom_torsion_atom_site_label_2
_geom_torsion_atom_site_label_3
_geom_torsion_atom_site_label_4
_geom_torsion
_geom_torsion_site_symmetry_1
_geom_torsion_site_symmetry_2
_geom_torsion_site_symmetry_3
_geom_torsion_site_symmetry_4
_geom_torsion_publ_flag
O1 C46 C60 C9 177.8(2) . . . . ?
O1 C46 C60 B1 4.3(4) . . . . ?
O1 C46 C35 N2 -4.7(4) . . . . ?
O1 C46 C35 C38 -178.4(2) . . . . ?
O1 C48 C11 C5 -177.7(2) . . . . ?
O1 C48 C11 B1 1.8(4) . . . . ?
O2 C36 C21 C52 -179.4(3) . . . . ?
N2 C1 C12 C10 -178.4(2) . . . . ?
N2 C1 C12 C24 -0.9(3) . . . . ?
N2 C1 C32 C40 177.3(3) . . . . ?
N2 C4 C24 C12 1.5(3) . . . . ?
N2 C4 C24 C50 -178.2(2) . . . . ?
N2 C4 C26 C56 177.5(3) . . . . ?
N1 C18 C38 C35 170.0(2) . . . . ?
N1 C18 C9 O2 8.1(4) . . . . ?
N1 C18 C9 C60 -170.3(2) . . . . ?
N1 C20 C42 C66 173.9(3) . . . . ?
N1 C37 C39 C8 2.1(3) . . . . ?
N1 C37 C39 C45 176.8(2) . . . . ?
C1 N2 C4 C24 -2.1(3) . . . . ?
C1 N2 C4 C26 178.9(3) . . . . ?
C1 N2 C35 C38 86.0(3) . . . . ?
C1 N2 C35 C46 -87.6(3) . . . . ?
C1 C12 C24 C4 -0.3(3) . . . . ?
C1 C12 C24 C50 179.3(3) . . . . ?
C1 C32 C40 C28 1.2(4) . . . . ?
C4 N2 C1 C12 1.9(3) . . . . ?
C4 N2 C1 C32 -176.2(3) . . . . ?
C4 N2 C35 C38 -97.7(3) . . . . ?
C4 N2 C35 C46 88.7(3) . . . . ?
C4 C24 C50 C34 0.0(4) . . . . ?
C4 C26 C56 C34 1.0(4) . . . . ?
C6 C22 C70 C23 65.9(3) . . . . ?
C6 C22 C70 C55 -53.9(4) . . . . ?
C6 C22 C70 C15 -174.5(3) . . . . ?
C6 C22 C5 C11 -0.9(4) . . . . ?
C6 C30 C48 O1 177.3(2) . . . . ?
C6 C30 C48 C11 -2.0(4) . . . . ?
C8 C20 C42 C66 -4.6(4) . . . . ?
C8 C54 C19 C66 -4.8(4) . . . . ?
C8 C54 C19 C3 173.1(3) . . . . ?
C8 C39 C45 C64 172.4(3) . . . . ?
C10 C12 C24 C4 176.5(3) . . . . ?
C10 C12 C24 C50 -3.8(5) . . . . ?
C10 C28 C40 C32 -1.2(4) . . . . ?
C10 C28 C47 C43 166.1(3) . . . . ?
C10 C28 C47 C59 46.4(4) . . . . ?
C10 C28 C47 C63 -74.2(4) . . . . ?
C12 C1 C32 C40 -0.6(4) . . . . ?
C12 C10 C28 C40 0.6(4) . . . . ?
C12 C10 C28 C47 176.0(3) . . . . ?
C12 C24 C50 C34 -179.6(3) . . . . ?
C14 C36 C21 C52 0.1(4) . . . . ?
C14 C62 C41 C52 0.1(4) . . . . ?
C14 C62 C41 C49 -180.0(3) . . . . ?
C16 C44 C37 N1 -175.9(3) . . . . ?
C16 C44 C37 C39 0.5(4) . . . . ?
C16 C64 C68 C58 -178.3(3) . . . . ?
C16 C64 C68 C51 -59.1(3) . . . . ?
C16 C64 C68 C7 61.2(4) . . . . ?
C16 C64 C45 C39 1.4(4) . . . . ?
C18 N1 C20 C8 160.8(2) . . . . ?
C18 N1 C20 C42 -17.9(5) . . . . ?
C18 N1 C37 C44 13.7(4) . . . . ?
C18 N1 C37 C39 -162.9(2) . . . . ?
C18 C38 C35 N2 -172.5(2) . . . . ?
C18 C38 C35 C46 1.1(4) . . . . ?
C20 N1 C18 C38 140.7(3) . . . . ?
C20 N1 C18 C9 -47.4(4) . . . . ?
C20 N1 C37 C44 173.8(3) . . . . ?
C20 N1 C37 C39 -2.9(3) . . . . ?
C20 C8 C54 C19 1.2(4) . . . . ?
C20 C8 C39 C37 -0.5(3) . . . . ?
C20 C8 C39 C45 -174.2(3) . . . . ?
C20 C42 C66 C19 0.8(4) . . . . ?
C22 C6 C30 C48 0.9(4) . . . . ?
C22 C5 C11 C48 -0.1(4) . . . . ?
C22 C5 C11 B1 -179.5(3) . . . . ?
C24 C4 C26 C56 -1.4(4) . . . . ?
C26 C4 C24 C12 -179.4(2) . . . . ?
C26 C4 C24 C50 0.9(4) . . . . ?
C28 C10 C12 C1 0.0(4) . . . . ?
C28 C10 C12 C24 -176.5(3) . . . . ?
C30 C6 C22 C70 179.7(3) . . . . ?
C30 C6 C22 C5 0.5(4) . . . . ?
C30 C48 C11 C5 1.6(4) . . . . ?
C30 C48 C11 B1 -179.0(2) . . . . ?
C32 C1 C12 C10 0.0(4) . . . . ?
C32 C1 C12 C24 177.4(2) . . . . ?
C36 O2 C9 C18 175.7(2) . . . . ?
C36 O2 C9 C60 -5.8(4) . . . . ?
C36 C14 C62 C41 0.4(4) . . . . ?
C36 C14 B1 C60 -5.4(4) . . . . ?
C36 C14 B1 C11 174.8(3) . . . . ?
C38 C18 C9 O2 -179.8(2) . . . . ?
C38 C18 C9 C60 1.7(4) . . . . ?
C40 C28 C47 C43 -18.7(4) . . . . ?
C40 C28 C47 C59 -138.4(3) . . . . ?
C40 C28 C47 C63 101.0(4) . . . . ?
C42 C66 C19 C54 3.9(4) . . . . ?
C42 C66 C19 C3 -174.1(3) . . . . ?
C44 C16 C64 C68 176.5(3) . . . . ?
C44 C16 C64 C45 -1.1(4) . . . . ?
C44 C37 C39 C8 -175.0(2) . . . . ?
C44 C37 C39 C45 -0.2(4) . . . . ?
C46 O1 C48 C30 -173.2(2) . . . . ?
C46 O1 C48 C11 6.1(4) . . . . ?
C46 C60 C9 O2 -178.3(2) . . . . ?
C46 C60 C9 C18 0.0(4) . . . . ?
C46 C60 B1 C14 -176.6(2) . . . . ?
C46 C60 B1 C11 3.2(4) . . . . ?
C48 O1 C46 C60 -9.3(4) . . . . ?
C48 O1 C46 C35 169.8(2) . . . . ?
C48 C11 B1 C14 173.7(3) . . . . ?
C48 C11 B1 C60 -6.0(4) . . . . ?
C50 C34 C56 C26 -0.2(4) . . . . ?
C50 C34 C25 C29 -119.5(3) . . . . ?
C50 C34 C25 C61 1.2(5) . . . . ?
C50 C34 C25 C31 120.0(4) . . . . ?
C52 C41 C49 C13 -170.7(3) . . . . ?
C52 C41 C49 C27 66.4(4) . . . . ?
C52 C41 C49 C57 -52.7(4) . . . . ?
C54 C8 C20 N1 -175.1(2) . . . . ?
C54 C8 C20 C42 3.7(4) . . . . ?
C54 C8 C39 C37 172.2(3) . . . . ?
C54 C8 C39 C45 -1.5(5) . . . . ?
C54 C19 C3 C2 -49.5(7) . . . . ?
C54 C19 C3 C65 -176.4(6) . . . . ?
C54 C19 C3 C33 63.4(6) . . . . ?
C54 C19 C3 C67 126.5(4) . . . . ?
C54 C19 C3 C17 1.3(6) . . . . ?
C54 C19 C3 C69 -118.8(4) . . . . ?
C56 C34 C50 C24 -0.3(4) . . . . ?
C56 C34 C25 C29 61.9(4) . . . . ?
C56 C34 C25 C61 -177.3(3) . . . . ?
C56 C34 C25 C31 -58.5(4) . . . . ?
C60 C46 C35 N2 174.4(2) . . . . ?
C60 C46 C35 C38 0.8(4) . . . . ?
C62 C14 C36 O2 178.9(2) . . . . ?
C62 C14 C36 C21 -0.5(4) . . . . ?
C62 C14 B1 C60 170.5(3) . . . . ?
C62 C14 B1 C11 -9.2(5) . . . . ?
C62 C41 C49 C13 9.4(4) . . . . ?
C62 C41 C49 C27 -113.5(3) . . . . ?
C62 C41 C49 C57 127.4(3) . . . . ?
C64 C16 C44 C37 0.2(4) . . . . ?
C66 C19 C3 C2 128.3(6) . . . . ?
C66 C19 C3 C65 1.4(6) . . . . ?
C66 C19 C3 C33 -118.8(6) . . . . ?
C66 C19 C3 C67 -55.7(5) . . . . ?
C66 C19 C3 C17 179.1(5) . . . . ?
C66 C19 C3 C69 59.0(4) . . . . ?
C68 C64 C45 C39 -176.1(3) . . . . ?
C70 C22 C5 C11 180.0(3) . . . . ?
C35 N2 C1 C12 178.7(2) . . . . ?
C35 N2 C1 C32 0.6(4) . . . . ?
C35 N2 C4 C24 -178.8(2) . . . . ?
C35 N2 C4 C26 2.2(4) . . . . ?
C35 C46 C60 C9 -1.3(4) . . . . ?
C35 C46 C60 B1 -174.8(2) . . . . ?
C9 O2 C36 C14 11.0(4) . . . . ?
C9 O2 C36 C21 -169.4(2) . . . . ?
C9 C18 C38 C35 -2.3(4) . . . . ?
C9 C60 B1 C14 10.2(4) . . . . ?
C9 C60 B1 C11 -170.0(2) . . . . ?
C37 N1 C18 C38 -63.5(3) . . . . ?
C37 N1 C18 C9 108.4(3) . . . . ?
C37 N1 C20 C8 2.5(3) . . . . ?
C37 N1 C20 C42 -176.1(3) . . . . ?
C37 C39 C45 C64 -0.7(4) . . . . ?
C39 C8 C20 N1 -1.2(3) . . . . ?
C39 C8 C20 C42 177.5(2) . . . . ?
C39 C8 C54 C19 -170.7(3) . . . . ?
C5 C22 C70 C23 -115.0(3) . . . . ?
C5 C22 C70 C55 125.2(3) . . . . ?
C5 C22 C70 C15 4.6(4) . . . . ?
C5 C11 B1 C14 -6.9(5) . . . . ?
C5 C11 B1 C60 173.4(3) . . . . ?
C41 C52 C21 C36 0.5(5) . . . . ?
C21 C52 C41 C62 -0.6(4) . . . . ?
C21 C52 C41 C49 179.5(3) . . . . ?
C45 C64 C68 C58 -0.8(4) . . . . ?
C45 C64 C68 C51 118.4(3) . . . . ?
C45 C64 C68 C7 -121.3(3) . . . . ?
C47 C28 C40 C32 -176.5(3) . . . . ?
C25 C34 C50 C24 -178.9(3) . . . . ?
C25 C34 C56 C26 178.4(3) . . . . ?
B1 C14 C36 O2 -4.7(4) . . . . ?
B1 C14 C36 C21 175.8(3) . . . . ?
B1 C14 C62 C41 -175.6(3) . . . . ?
B1 C60 C9 O2 -5.0(4) . . . . ?
B1 C60 C9 C18 173.4(2) . . . . ?

loop_
_smtbx_masks_void_nr
_smtbx_masks_void_average_x
_smtbx_masks_void_average_y
_smtbx_masks_void_average_z
_smtbx_masks_void_volume
_smtbx_masks_void_count_electrons
_smtbx_masks_void_content
1 0.241 0.750 -0.570 606.2 136.4 '2 C4H8O2'
2 0.500 0.000 0.500 21.2 2.1 ?
3 0.500 0.500 0.000 21.2 2.1 ?
4 0.759 0.250 -0.297 606.2 136.3 '2 C4H8O2'
